data_2002463
loop_
_publ_author_name
'Mueller-Buschbaum, Hk'
'Lenz, A'

_publ_section_title
;
Neue Verbindungen vom Typ M3 Ln10 O18: Ba Ca2 Tm10 O18 und Ba Ca2 Tm5
Sc5 O18. Ein Beitrag zur Besetzung der Tunnelstrukturen
;
_journal_name_full 'Journal of the Less-Common Metals'
_journal_page_first 173
_journal_page_last 179
_journal_paper_doi 10.1016/0022-5088(89)90416-5
_journal_volume 156
_journal_year 1989
_chemical_formula_structural 'Ba Ca2 Tm10 O18'
_chemical_formula_sum 'Ba Ca2 O18 Tm10'
_chemical_name_systematic 'Barium dicalcium decathulium oxide'
_space_group_IT_number 173
_symmetry_cell_setting hexagonal
_symmetry_Int_Tables_number 173
_symmetry_space_group_name_Hall 'P 6c'
_symmetry_space_group_name_H-M 'P 63'
_cell_angle_alpha 90
_cell_angle_beta 90
_cell_angle_gamma 120
_cell_formula_units_Z 2
_cell_length_a 17.5616(25)
_cell_length_b 17.5616(25)
_cell_length_c 3.3320(5)
_cell_volume 889.9
_refine_ls_R_factor_all 0.098
_cod_database_code 2002463

loop_
_symmetry_equiv_pos_as_xyz
x,y,z
-y,x-y,z
y-x,-x,z
-x,-y,1/2+z
y,y-x,1/2+z
x-y,x,1/2+z

loop_
_atom_site_label
_atom_site_type_symbol
_atom_site_symmetry_multiplicity
_atom_site_Wyckoff_symbol
_atom_site_fract_x
_atom_site_fract_y
_atom_site_fract_z
_atom_site_occupancy
_atom_site_attached_hydrogens
_atom_site_calc_flag
Ba1 Ba2+ 2 a 0. 0. 0.144(2) 0.5 0 d
Ba2 Ba2+ 2 b 0.3333 0.6667 0.060(15) 0.5 0 d
Ca1 Ca2+ 6 c 0.339(2) .000(2) 0.70(1) 0.667 0 d
Tm1 Tm3+ 6 c 0.339(2) .000(2) 0.70(1) 0.333 0 d
Tm2 Tm3+ 6 c 0.120(1) 0.888(1) 0.25 1. 0 d
Tm3 Tm3+ 6 c 0.448(1) 0.552(1) 0.185(5) 1. 0 d
Tm4 Tm3+ 6 c 0.778(1) 0.212(1) 0.228(8) 1. 0 d
O1 O2- 6 c 0.175(7) 0.143(7) 0.230(28) 1. 0 d
O2 O2- 6 c 0.508(7) 0.815(7) 0.289(25) 1. 0 d
O3 O2- 6 c 0.820(3) 0.456(3) 0.220(27) 1. 0 d
O4 O2- 6 c 0.306(4) 0.084(4) 0.237(27) 1. 0 d
O5 O2- 6 c 0.644(7) 0.756(8) 0.113(24) 1. 0 d
O6 O2- 6 c 0.979(7) 0.424(8) 0.249(28) 1. 0 d

loop_
_atom_type_symbol
_atom_type_oxidation_number
Ba2+ 2.000
Ca2+ 2.000
Tm3+ 3.000
O2- -2.000
